data_4304934
loop_
_publ_author_name
'Hyui Sul Lee'
'Sven-Oliver Hauber'
'Denis Vindu\<s'
'Mark Niemeyer'

_publ_contact_author_address
;
Institut f\"ur Anorganische und Analytische Chemie
Johannes Gutenberg-Universit\"at Mainz
Duesbergweg 10-14
D-55099 Mainz
Germany
;
_publ_contact_author_email niemeyer@uni-mainz.de
_publ_contact_author_name 'Mark Niemeyer'
_publ_section_title
;
Isostructural Potassium and Thallium Salts of Sterically Crowded Triazenes:
A Structural and Computational Study
;
_journal_name_full 'Inorganic Chemistry'
_journal_page_first 4401
_journal_page_last 4412
_journal_paper_doi 10.1021/ic800029z
_journal_volume 47
_journal_year 2008
_chemical_formula_sum 'C39 H40 N3 Tl'
_chemical_formula_weight 755.11
_chemical_name_systematic
;
((1-(2',4',6'-trimethylbiphenyl-2))
(3-(2,4,6,2'',4'',6''-hexamethyl-1,1':3';1''-terphenyl-2'))
(triazenido-N,N'))thallium
;
_space_group_IT_number 19
_symmetry_cell_setting orthorhombic
_symmetry_space_group_name_Hall 'P 2ac 2ab'
_symmetry_space_group_name_H-M 'P 21 21 21'
_atom_sites_solution_hydrogens geom
_atom_sites_solution_primary direct
_atom_sites_solution_secondary difmap
_audit_creation_method SHELXL-97
_cell_angle_alpha 90.00
_cell_angle_beta 90.00
_cell_angle_gamma 90.00
_cell_formula_units_Z 4
_cell_length_a 10.9803(19)
_cell_length_b 13.5172(15)
_cell_length_c 22.695(3)
_cell_measurement_reflns_used 49
_cell_measurement_temperature 173(2)
_cell_measurement_theta_max 12.5
_cell_measurement_theta_min 5.0
_cell_volume 3368.5(8)
_computing_structure_refinement 'SHELXL-97 (Sheldrick, 1997)'
_computing_structure_solution 'SHELXS-97 (Sheldrick, 1990)'
_diffrn_ambient_temperature 173(2)
_diffrn_measured_fraction_theta_full 0.999
_diffrn_measured_fraction_theta_max 0.999
_diffrn_measurement_device_type 'Siemens P3'
_diffrn_radiation_monochromator graphite
_diffrn_radiation_source 'fine-focus sealed tube'
_diffrn_radiation_type MoK\a
_diffrn_radiation_wavelength 0.71073
_diffrn_reflns_av_R_equivalents 0.0234
_diffrn_reflns_av_sigmaI/netI 0.0403
_diffrn_reflns_limit_h_max 14
_diffrn_reflns_limit_h_min -14
_diffrn_reflns_limit_k_max 17
_diffrn_reflns_limit_k_min -9
_diffrn_reflns_limit_l_max 29
_diffrn_reflns_limit_l_min -15
_diffrn_reflns_number 5578
_diffrn_reflns_theta_full 27.99
_diffrn_reflns_theta_max 27.99
_diffrn_reflns_theta_min 1.75
_diffrn_standards_decay_% 2.3
_diffrn_standards_interval_count 298
_diffrn_standards_number 2
_exptl_absorpt_coefficient_mu 4.825
_exptl_absorpt_correction_T_max 0.421
_exptl_absorpt_correction_T_min 0.233
_exptl_absorpt_correction_type psi-scan
_exptl_crystal_colour orange
_exptl_crystal_density_diffrn 1.489
_exptl_crystal_density_method 'not measured'
_exptl_crystal_description prism
_exptl_crystal_F_000 1504
_exptl_crystal_size_max 0.45
_exptl_crystal_size_mid 0.35
_exptl_crystal_size_min 0.30
_refine_diff_density_max 1.212
_refine_diff_density_min -0.973
_refine_diff_density_rms 0.125
_refine_ls_abs_structure_details 'Flack H D (1983), Acta Cryst. A39, 876-881'
_refine_ls_abs_structure_Flack -0.011(9)
_refine_ls_extinction_method none
_refine_ls_goodness_of_fit_ref 1.147
_refine_ls_hydrogen_treatment refU
_refine_ls_matrix_type full
_refine_ls_number_parameters 399
_refine_ls_number_reflns 5316
_refine_ls_number_restraints 0
_refine_ls_restrained_S_all 1.147
_refine_ls_R_factor_all 0.0469
_refine_ls_R_factor_gt 0.0352
_refine_ls_shift/su_max 0.002
_refine_ls_shift/su_mean 0.000
_refine_ls_structure_factor_coef Fsqd
_refine_ls_weighting_details 'calc w=1/[\s^2^(Fo^2^)+(0.0401P)^2^] where P=(Fo^2^+2Fc^2^)/3'
_refine_ls_weighting_scheme calc
_refine_ls_wR_factor_gt 0.0758
_refine_ls_wR_factor_ref 0.0804
_reflns_number_gt 4661
_reflns_number_total 5316
_reflns_threshold_expression >2sigma(I)
_cod_data_source_file ic800029z-file003_7.cif
_cod_data_source_block 3b
_cod_database_code 4304934

loop_
_symmetry_equiv_pos_as_xyz
'x, y, z'
'-x+1/2, -y, z+1/2'
'-x, y+1/2, -z+1/2'
'x+1/2, -y+1/2, -z'

loop_
_atom_site_label
_atom_site_type_symbol
_atom_site_fract_x
_atom_site_fract_y
_atom_site_fract_z
_atom_site_U_iso_or_equiv
_atom_site_adp_type
_atom_site_occupancy
_atom_site_symmetry_multiplicity
_atom_site_calc_flag
_atom_site_refinement_flags
_atom_site_disorder_assembly
_atom_site_disorder_group
Tl Tl 0.78970(2) 0.819302(17) 1.124420(11) 0.02915(7) Uani 1 1 d . . .
N1 N 0.7474(5) 0.6252(4) 1.1304(2) 0.0258(11) Uani 1 1 d . . .
N2 N 0.6944(6) 0.6152(4) 1.0790(2) 0.0248(12) Uani 1 1 d . . .
N3 N 0.7061(6) 0.6977(3) 1.0489(2) 0.0228(10) Uani 1 1 d . . .
C11 C 0.7385(6) 0.5438(5) 1.1685(2) 0.0242(14) Uani 1 1 d . . .
C12 C 0.7427(7) 0.5704(4) 1.2293(3) 0.0265(15) Uani 1 1 d . . .
C13 C 0.7392(8) 0.4982(5) 1.2718(3) 0.0373(19) Uani 1 1 d . . .
H13A H 0.7404 0.5165 1.3122 0.033(6) Uiso 1 1 calc R . .
C14 C 0.7342(8) 0.3994(5) 1.2568(3) 0.039(2) Uani 1 1 d . . .
H14A H 0.7344 0.3502 1.2867 0.033(6) Uiso 1 1 calc R . .
C15 C 0.7286(8) 0.3724(5) 1.1981(3) 0.0348(17) Uani 1 1 d . . .
H15A H 0.7236 0.3042 1.1882 0.033(6) Uiso 1 1 calc R . .
C16 C 0.7303(7) 0.4431(4) 1.1526(2) 0.0229(14) Uani 1 1 d . . .
C21 C 0.7474(7) 0.6782(6) 1.2454(3) 0.0291(14) Uani 1 1 d . . .
C22 C 0.8593(7) 0.7212(6) 1.2614(3) 0.0305(15) Uani 1 1 d . . .
C23 C 0.8618(8) 0.8215(6) 1.2758(3) 0.0378(17) Uani 1 1 d . . .
H23A H 0.9372 0.8513 1.2860 0.033(6) Uiso 1 1 calc R . .
C24 C 0.7586(9) 0.8779(6) 1.2754(3) 0.043(2) Uani 1 1 d . . .
C25 C 0.6514(8) 0.8358(5) 1.2594(3) 0.0388(18) Uani 1 1 d . . .
H25A H 0.5802 0.8757 1.2582 0.033(6) Uiso 1 1 calc R . .
C26 C 0.6423(8) 0.7350(6) 1.2447(3) 0.0369(18) Uani 1 1 d . . .
C31 C 0.6575(6) 0.6965(5) 0.9918(3) 0.0242(13) Uani 1 1 d . . .
C32 C 0.6403(6) 0.7883(5) 0.9642(3) 0.0228(13) Uani 1 1 d . . .
C33 C 0.6026(7) 0.7896(5) 0.9060(3) 0.0325(16) Uani 1 1 d . . .
H33A H 0.5918 0.8512 0.8866 0.033(6) Uiso 1 1 calc R . .
C34 C 0.5800(6) 0.7013(5) 0.8753(3) 0.0334(15) Uani 1 1 d . . .
H34A H 0.5542 0.7034 0.8354 0.033(6) Uiso 1 1 calc R . .
C35 C 0.5953(6) 0.6125(5) 0.9029(3) 0.0300(15) Uani 1 1 d . . .
H35A H 0.5779 0.5529 0.8823 0.033(6) Uiso 1 1 calc R . .
C36 C 0.6358(7) 0.6083(5) 0.9606(3) 0.0256(14) Uani 1 1 d . . .
H36A H 0.6490 0.5462 0.9791 0.033(6) Uiso 1 1 calc R . .
C41 C 0.6689(6) 0.8823(5) 0.9972(3) 0.0242(13) Uani 1 1 d . . .
C42 C 0.7811(8) 0.9293(5) 0.9874(3) 0.0324(15) Uani 1 1 d . . .
C43 C 0.8123(7) 1.0127(5) 1.0207(3) 0.0380(18) Uani 1 1 d . . .
H43A H 0.8887 1.0440 1.0146 0.033(6) Uiso 1 1 calc R . .
C44 C 0.7317(8) 1.0503(5) 1.0628(3) 0.0381(18) Uani 1 1 d . . .
C45 C 0.6210(8) 1.0044(5) 1.0698(3) 0.0383(18) Uani 1 1 d . . .
H45A H 0.5656 1.0310 1.0977 0.033(6) Uiso 1 1 calc R . .
C46 C 0.5863(7) 0.9221(5) 1.0386(3) 0.0304(15) Uani 1 1 d . . .
C61 C 0.7259(7) 0.4066(4) 1.0900(3) 0.0233(14) Uani 1 1 d . . .
C62 C 0.8315(7) 0.4046(5) 1.0559(3) 0.0291(15) Uani 1 1 d . . .
C63 C 0.8266(8) 0.3679(5) 0.9990(3) 0.0331(17) Uani 1 1 d . . .
H63A H 0.8981 0.3681 0.9755 0.033(6) Uiso 1 1 calc R . .
C64 C 0.7182(8) 0.3304(5) 0.9756(3) 0.0353(16) Uani 1 1 d . . .
C65 C 0.6166(7) 0.3329(5) 1.0105(3) 0.0329(16) Uani 1 1 d . . .
H65A H 0.5420 0.3090 0.9948 0.033(6) Uiso 1 1 calc R . .
C66 C 0.6179(7) 0.3692(5) 1.0682(3) 0.0286(15) Uani 1 1 d . . .
C221 C 0.9737(7) 0.6618(6) 1.2619(4) 0.044(2) Uani 1 1 d . . .
H22A H 1.0440 0.7064 1.2639 0.087(7) Uiso 1 1 calc R . .
H22B H 0.9784 0.6221 1.2258 0.087(7) Uiso 1 1 calc R . .
H22C H 0.9740 0.6179 1.2963 0.087(7) Uiso 1 1 calc R . .
C241 C 0.7611(11) 0.9892(6) 1.2912(4) 0.071(3) Uani 1 1 d . . .
H24A H 0.6790 1.0109 1.3022 0.087(7) Uiso 1 1 calc R . .
H24B H 0.7891 1.0274 1.2571 0.087(7) Uiso 1 1 calc R . .
H24C H 0.8168 0.9999 1.3244 0.087(7) Uiso 1 1 calc R . .
C261 C 0.5215(7) 0.6884(7) 1.2273(4) 0.053(2) Uani 1 1 d . . .
H26A H 0.5221 0.6180 1.2377 0.087(7) Uiso 1 1 calc R . .
H26B H 0.5093 0.6956 1.1848 0.087(7) Uiso 1 1 calc R . .
H26C H 0.4551 0.7216 1.2484 0.087(7) Uiso 1 1 calc R . .
C421 C 0.8711(8) 0.8913(6) 0.9424(3) 0.0414(17) Uani 1 1 d . . .
H42A H 0.9465 0.9298 0.9449 0.087(7) Uiso 1 1 calc R . .
H42B H 0.8363 0.8981 0.9028 0.087(7) Uiso 1 1 calc R . .
H42C H 0.8888 0.8215 0.9502 0.087(7) Uiso 1 1 calc R . .
C441 C 0.7679(10) 1.1362(5) 1.1016(4) 0.053(2) Uani 1 1 d . . .
H44A H 0.6945 1.1701 1.1157 0.087(7) Uiso 1 1 calc R . .
H44B H 0.8181 1.1825 1.0790 0.087(7) Uiso 1 1 calc R . .
H44C H 0.8144 1.1115 1.1354 0.087(7) Uiso 1 1 calc R . .
C446 C 0.4652(7) 0.8749(6) 1.0487(4) 0.045(2) Uani 1 1 d . . .
H44D H 0.4113 0.9218 1.0688 0.087(7) Uiso 1 1 calc R . .
H44E H 0.4755 0.8158 1.0732 0.087(7) Uiso 1 1 calc R . .
H44F H 0.4293 0.8561 1.0108 0.087(7) Uiso 1 1 calc R . .
C621 C 0.9508(7) 0.4422(7) 1.0803(3) 0.044(2) Uani 1 1 d . . .
H62A H 1.0174 0.4227 1.0541 0.087(7) Uiso 1 1 calc R . .
H62B H 0.9643 0.4139 1.1195 0.087(7) Uiso 1 1 calc R . .
H62C H 0.9480 0.5145 1.0833 0.087(7) Uiso 1 1 calc R . .
C641 C 0.7118(11) 0.2905(7) 0.9127(3) 0.058(2) Uani 1 1 d . . .
H64A H 0.6451 0.3230 0.8916 0.087(7) Uiso 1 1 calc R . .
H64B H 0.6973 0.2190 0.9138 0.087(7) Uiso 1 1 calc R . .
H64C H 0.7889 0.3038 0.8925 0.087(7) Uiso 1 1 calc R . .
C661 C 0.5040(7) 0.3677(7) 1.1048(3) 0.0416(19) Uani 1 1 d . . .
H66A H 0.5007 0.4275 1.1292 0.087(7) Uiso 1 1 calc R . .
H66B H 0.5044 0.3091 1.1303 0.087(7) Uiso 1 1 calc R . .
H66C H 0.4327 0.3656 1.0789 0.087(7) Uiso 1 1 calc R . .

loop_
_atom_site_aniso_label
_atom_site_aniso_U_11
_atom_site_aniso_U_22
_atom_site_aniso_U_33
_atom_site_aniso_U_23
_atom_site_aniso_U_13
_atom_site_aniso_U_12
Tl 0.03917(12) 0.02331(10) 0.02496(10) -0.00120(12) -0.00539(13) -0.00273(13)
N1 0.034(3) 0.022(2) 0.021(2) -0.003(2) -0.005(2) -0.001(2)
N2 0.030(3) 0.022(2) 0.022(2) 0.004(2) -0.001(2) 0.005(3)
N3 0.031(2) 0.017(2) 0.021(2) -0.0011(17) -0.001(2) 0.000(3)
C11 0.031(4) 0.025(3) 0.016(3) 0.000(2) -0.006(2) 0.000(3)
C12 0.042(4) 0.022(3) 0.016(3) -0.002(2) 0.000(3) -0.005(3)
C13 0.054(5) 0.036(4) 0.021(3) 0.003(3) -0.004(3) -0.004(4)
C14 0.061(6) 0.034(4) 0.022(3) 0.010(3) -0.010(4) -0.001(4)
C15 0.048(5) 0.023(3) 0.033(3) 0.003(3) -0.001(4) -0.003(4)
C16 0.033(4) 0.021(3) 0.014(2) -0.002(2) -0.004(3) -0.003(3)
C21 0.039(3) 0.027(3) 0.021(3) -0.004(3) 0.003(3) 0.002(3)
C22 0.037(4) 0.040(4) 0.014(3) 0.005(3) -0.002(3) -0.009(4)
C23 0.056(5) 0.035(3) 0.022(3) 0.001(3) 0.004(3) -0.015(5)
C24 0.066(6) 0.032(4) 0.031(4) -0.014(3) 0.020(4) -0.011(4)
C25 0.052(5) 0.027(4) 0.037(4) -0.008(3) 0.018(4) 0.004(4)
C26 0.040(4) 0.044(4) 0.026(3) -0.006(3) 0.010(3) -0.008(4)
C31 0.026(3) 0.022(3) 0.024(3) 0.001(3) 0.002(3) 0.001(3)
C32 0.017(3) 0.024(3) 0.027(3) -0.001(2) -0.004(3) 0.002(3)
C33 0.035(4) 0.035(4) 0.027(3) 0.010(3) -0.001(3) 0.003(3)
C34 0.041(3) 0.044(4) 0.015(2) 0.001(3) -0.008(3) 0.005(3)
C35 0.029(4) 0.035(4) 0.026(3) -0.009(3) -0.006(3) 0.004(3)
C36 0.035(4) 0.022(3) 0.020(3) -0.004(2) -0.002(3) 0.005(3)
C41 0.025(3) 0.016(3) 0.032(3) 0.008(3) -0.006(3) 0.003(3)
C42 0.038(4) 0.027(3) 0.032(3) 0.010(3) 0.003(4) 0.008(4)
C43 0.041(5) 0.032(4) 0.041(4) 0.016(3) -0.008(4) -0.009(3)
C44 0.055(5) 0.020(3) 0.040(4) 0.006(3) -0.016(4) 0.001(4)
C45 0.044(4) 0.033(4) 0.037(4) 0.005(3) -0.007(4) 0.013(4)
C46 0.032(4) 0.028(3) 0.031(3) 0.000(3) -0.004(3) 0.002(3)
C61 0.038(4) 0.016(3) 0.016(3) -0.001(2) -0.004(3) 0.004(3)
C62 0.037(4) 0.028(3) 0.021(3) 0.003(3) -0.001(3) 0.004(3)
C63 0.046(4) 0.028(3) 0.025(3) -0.001(3) 0.002(3) 0.010(3)
C64 0.052(4) 0.030(3) 0.024(3) 0.000(3) 0.000(3) 0.017(4)
C65 0.043(4) 0.029(4) 0.026(3) -0.008(3) -0.007(3) -0.004(4)
C66 0.035(4) 0.023(3) 0.028(3) 0.004(3) -0.001(3) 0.003(3)
C221 0.036(4) 0.050(5) 0.045(4) 0.002(4) -0.013(4) -0.001(4)
C241 0.095(8) 0.042(5) 0.075(7) -0.025(5) 0.027(6) -0.010(6)
C261 0.029(4) 0.059(5) 0.071(6) -0.009(5) 0.004(4) -0.007(5)
C421 0.037(4) 0.041(4) 0.046(4) -0.001(4) 0.001(4) 0.002(4)
C441 0.075(7) 0.024(3) 0.059(5) -0.008(3) -0.016(5) -0.004(4)
C446 0.030(4) 0.045(5) 0.060(5) -0.012(4) 0.014(4) -0.006(4)
C621 0.034(4) 0.057(5) 0.041(4) 0.010(4) -0.003(4) -0.018(4)
C641 0.084(6) 0.071(6) 0.020(3) -0.013(3) -0.011(4) 0.026(6)
C661 0.037(4) 0.055(5) 0.033(4) 0.004(4) 0.002(3) -0.005(4)

loop_
_atom_type_symbol
_atom_type_description
_atom_type_scat_dispersion_real
_atom_type_scat_dispersion_imag
_atom_type_scat_source
C C 0.0033 0.0016 'International Tables Vol C Tables 4.2.6.8 and 6.1.1.4'
H H 0.0000 0.0000 'International Tables Vol C Tables 4.2.6.8 and 6.1.1.4'
N N 0.0061 0.0033 'International Tables Vol C Tables 4.2.6.8 and 6.1.1.4'
Tl Tl -2.8358 9.6688 'International Tables Vol C Tables 4.2.6.8 and 6.1.1.4'

loop_
_geom_angle_atom_site_label_1
_geom_angle_atom_site_label_2
_geom_angle_atom_site_label_3
_geom_angle
_geom_angle_site_symmetry_1
_geom_angle_site_symmetry_3
_geom_angle_publ_flag
N3 Tl N1 48.46(15) . . ?
N2 N1 C11 116.0(5) . . ?
N2 N1 Tl 97.6(3) . . ?
C11 N1 Tl 144.6(4) . . ?
N1 N2 N3 109.4(5) . . ?
N2 N3 C31 115.7(5) . . ?
N2 N3 Tl 103.5(3) . . ?
C31 N3 Tl 140.1(4) . . ?
N1 C11 C16 127.0(5) . . ?
N1 C11 C12 113.4(5) . . ?
C16 C11 C12 119.6(6) . . ?
C13 C12 C11 119.9(6) . . ?
C13 C12 C21 121.4(6) . . ?
C11 C12 C21 118.7(5) . . ?
C12 C13 C14 121.1(6) . . ?
C13 C14 C15 119.7(6) . . ?
C14 C15 C16 121.8(6) . . ?
C15 C16 C11 117.9(5) . . ?
C15 C16 C61 118.0(5) . . ?
C11 C16 C61 124.1(5) . . ?
C26 C21 C22 120.1(7) . . ?
C26 C21 C12 120.3(7) . . ?
C22 C21 C12 119.5(7) . . ?
C23 C22 C21 118.6(8) . . ?
C23 C22 C221 120.3(7) . . ?
C21 C22 C221 121.0(6) . . ?
C24 C23 C22 121.7(8) . . ?
C25 C24 C23 119.2(7) . . ?
C25 C24 C241 119.0(9) . . ?
C23 C24 C241 121.8(9) . . ?
C24 C25 C26 122.1(8) . . ?
C21 C26 C25 118.3(8) . . ?
C21 C26 C261 120.0(7) . . ?
C25 C26 C261 121.6(8) . . ?
N3 C31 C32 117.0(6) . . ?
N3 C31 C36 122.7(6) . . ?
C32 C31 C36 120.2(6) . . ?
C33 C32 C31 118.5(6) . . ?
C33 C32 C41 121.7(6) . . ?
C31 C32 C41 119.7(5) . . ?
C32 C33 C34 121.0(6) . . ?
C35 C34 C33 119.9(6) . . ?
C34 C35 C36 120.6(6) . . ?
C35 C36 C31 119.8(6) . . ?
C42 C41 C46 119.8(6) . . ?
C42 C41 C32 119.0(6) . . ?
C46 C41 C32 121.2(6) . . ?
C43 C42 C41 119.6(7) . . ?
C43 C42 C421 118.5(7) . . ?
C41 C42 C421 121.8(7) . . ?
C44 C43 C42 120.4(7) . . ?
C45 C44 C43 118.4(7) . . ?
C45 C44 C441 120.8(8) . . ?
C43 C44 C441 120.8(8) . . ?
C46 C45 C44 123.5(8) . . ?
C45 C46 C41 118.3(7) . . ?
C45 C46 C446 120.9(7) . . ?
C41 C46 C446 120.8(6) . . ?
C66 C61 C62 120.6(5) . . ?
C66 C61 C16 119.0(7) . . ?
C62 C61 C16 120.3(7) . . ?
C63 C62 C61 119.5(7) . . ?
C63 C62 C621 119.8(7) . . ?
C61 C62 C621 120.7(6) . . ?
C62 C63 C64 121.2(7) . . ?
C65 C64 C63 117.7(6) . . ?
C65 C64 C641 120.8(8) . . ?
C63 C64 C641 121.5(8) . . ?
C64 C65 C66 122.8(7) . . ?
C61 C66 C65 118.2(7) . . ?
C61 C66 C661 121.5(6) . . ?
C65 C66 C661 120.4(7) . . ?

loop_
_geom_bond_atom_site_label_1
_geom_bond_atom_site_label_2
_geom_bond_distance
_geom_bond_site_symmetry_2
_geom_bond_publ_flag
Tl N3 2.546(5) . ?
Tl N1 2.669(5) . ?
N1 N2 1.311(7) . ?
N1 C11 1.402(8) . ?
N2 N3 1.314(6) . ?
N3 C31 1.402(8) . ?
C11 C16 1.411(8) . ?
C11 C12 1.426(8) . ?
C12 C13 1.373(9) . ?
C12 C21 1.503(9) . ?
C13 C14 1.379(10) . ?
C14 C15 1.383(9) . ?
C15 C16 1.408(8) . ?
C16 C61 1.505(7) . ?
C21 C26 1.385(11) . ?
C21 C22 1.407(10) . ?
C22 C23 1.395(11) . ?
C22 C221 1.491(11) . ?
C23 C24 1.366(12) . ?
C24 C25 1.356(12) . ?
C24 C241 1.547(11) . ?
C25 C26 1.408(10) . ?
C26 C261 1.521(11) . ?
C31 C32 1.403(9) . ?
C31 C36 1.406(9) . ?
C32 C33 1.384(9) . ?
C32 C41 1.508(9) . ?
C33 C34 1.404(9) . ?
C34 C35 1.365(9) . ?
C35 C36 1.384(9) . ?
C41 C42 1.404(10) . ?
C41 C46 1.411(10) . ?
C42 C43 1.400(10) . ?
C42 C421 1.512(10) . ?
C43 C44 1.397(11) . ?
C44 C45 1.374(12) . ?
C44 C441 1.511(10) . ?
C45 C46 1.372(10) . ?
C46 C446 1.493(11) . ?
C61 C66 1.381(10) . ?
C61 C62 1.394(10) . ?
C62 C63 1.384(9) . ?
C62 C621 1.511(10) . ?
C63 C64 1.398(12) . ?
C64 C65 1.368(11) . ?
C64 C641 1.527(9) . ?
C65 C66 1.398(9) . ?
C66 C661 1.502(10) . ?
